data_7037304
loop_
_publ_author_name
'Zimmermann, Iwan'
'Kremer, Reinhard K.'
'Hu, Shichao'
'Johnsson, Mats'

_publ_section_title
;
 Synthesis, crystal structure and magnetic properties of a new copper
 oxo-antimony sulphate CuSb6O8(SO4)2.
;
_journal_issue 1
_journal_name_full 'Dalton transactions (Cambridge, England : 2003)'
_journal_page_first 392
_journal_page_last 396
_journal_paper_doi 10.1039/c5dt04157k
_journal_volume 45
_journal_year 2015
_chemical_formula_sum 'Cu O16 S2 Sb6'
_chemical_formula_weight 1114.16
_chemical_name_systematic
; 
 ? 
;
_space_group_IT_number 2
_symmetry_cell_setting triclinic
_symmetry_space_group_name_Hall '-P 1'
_symmetry_space_group_name_H-M 'P -1'
_atom_sites_solution_hydrogens none
_atom_sites_solution_primary direct
_atom_sites_solution_secondary difmap
_audit_creation_method SHELXL-97
_cell_angle_alpha 96.505(5)
_cell_angle_beta 93.818(4)
_cell_angle_gamma 109.733(4)
_cell_formula_units_Z 1
_cell_length_a 5.5342(4)
_cell_length_b 7.6706(6)
_cell_length_c 9.2374(7)
_cell_measurement_temperature 293(2)
_cell_volume 364.42(5)
_computing_structure_refinement 'SHELXL-97 (Sheldrick, 1997)'
_computing_structure_solution 'SHELXS-97 (Sheldrick, 1990)'
_diffrn_ambient_temperature 293(2)
_diffrn_measured_fraction_theta_full 0.996
_diffrn_measured_fraction_theta_max 0.996
_diffrn_measurement_device_type 'Oxford diffraction'
_diffrn_measurement_method CCD_Profile_fitting
_diffrn_radiation_monochromator graphite
_diffrn_radiation_source 'fine-focus sealed tube'
_diffrn_radiation_type MoK\a
_diffrn_radiation_wavelength 0.71073
_diffrn_reflns_av_R_equivalents 0.0416
_diffrn_reflns_av_sigmaI/netI 0.0348
_diffrn_reflns_limit_h_max 6
_diffrn_reflns_limit_h_min -6
_diffrn_reflns_limit_k_max 9
_diffrn_reflns_limit_k_min -9
_diffrn_reflns_limit_l_max 11
_diffrn_reflns_limit_l_min -11
_diffrn_reflns_number 7313
_diffrn_reflns_theta_full 26.37
_diffrn_reflns_theta_max 26.37
_diffrn_reflns_theta_min 2.85
_exptl_absorpt_coefficient_mu 12.756
_exptl_absorpt_correction_T_max 1.00000
_exptl_absorpt_correction_T_min 0.63607
_exptl_absorpt_correction_type multi-scan
_exptl_absorpt_process_details multi-scan
_exptl_crystal_colour green
_exptl_crystal_density_diffrn 5.077
_exptl_crystal_density_method 'not measured'
_exptl_crystal_description block
_exptl_crystal_F_000 495
_exptl_crystal_size_max 0.0660
_exptl_crystal_size_mid 0.0270
_exptl_crystal_size_min 0.0186
_refine_diff_density_max 2.129
_refine_diff_density_min -1.339
_refine_diff_density_rms 0.326
_refine_ls_extinction_method none
_refine_ls_goodness_of_fit_ref 1.257
_refine_ls_hydrogen_treatment none
_refine_ls_matrix_type full
_refine_ls_number_parameters 115
_refine_ls_number_reflns 1483
_refine_ls_number_restraints 0
_refine_ls_restrained_S_all 1.257
_refine_ls_R_factor_all 0.0430
_refine_ls_R_factor_gt 0.0339
_refine_ls_shift/su_max 0.000
_refine_ls_shift/su_mean 0.000
_refine_ls_structure_factor_coef Fsqd
_refine_ls_weighting_details 'calc w=1/[\s^2^(Fo^2^)+(0.0156P)^2^+9.4711P] where P=(Fo^2^+2Fc^2^)/3'
_refine_ls_weighting_scheme calc
_refine_ls_wR_factor_gt 0.0828
_refine_ls_wR_factor_ref 0.0858
_reflns_number_gt 1286
_reflns_number_total 1483
_reflns_threshold_expression >2sigma(I)
_cod_data_source_file c5dt04157k1.cif
_cod_data_source_block CuSb6O8_SO4_2
_cod_depositor_comments 'Adding full bibliography for 7037304.cif.'
_cod_database_code 7037304

loop_
_symmetry_equiv_pos_as_xyz
'x, y, z'
'-x, -y, -z'

loop_
_atom_site_label
_atom_site_type_symbol
_atom_site_fract_x
_atom_site_fract_y
_atom_site_fract_z
_atom_site_U_iso_or_equiv
_atom_site_adp_type
_atom_site_occupancy
_atom_site_symmetry_multiplicity
_atom_site_calc_flag
_atom_site_refinement_flags
Sb1 Sb 0.29612(13) 0.48192(10) 0.22016(8) 0.01152(19) Uani 1 1 d .
Sb2 Sb 0.34652(13) 0.16446(10) 0.48119(8) 0.0121(2) Uani 1 1 d .
Sb3 Sb 0.65992(13) 0.14457(10) 0.19669(8) 0.01183(19) Uani 1 1 d .
Cu1 Cu 0.0000 0.5000 0.5000 0.0126(4) Uani 1 2 d S
O1 O 0.9633(14) 0.3383(10) 0.3141(8) 0.0140(16) Uani 1 1 d .
O4 O 0.4440(13) 0.2996(10) 0.2941(8) 0.0118(15) Uani 1 1 d .
S1 S 0.8712(5) 0.7866(4) 0.1451(3) 0.0158(6) Uani 1 1 d .
O3 O 0.9435(16) 0.9794(11) 0.2264(9) 0.0207(18) Uani 1 1 d .
O2 O 0.3316(14) 0.6289(10) 0.4231(8) 0.0142(16) Uani 1 1 d .
O7 O 0.6732(19) 0.7618(12) 0.0246(10) 0.029(2) Uani 1 1 d .
O5 O 0.5427(14) 0.0242(10) 0.3726(8) 0.0138(16) Uani 1 1 d .
O6 O 0.7559(16) 0.6533(12) 0.2491(9) 0.0229(19) Uani 1 1 d .
O8 O 1.0982(18) 0.7573(14) 0.0958(11) 0.036(2) Uani 1 1 d .

loop_
_atom_site_aniso_label
_atom_site_aniso_U_11
_atom_site_aniso_U_22
_atom_site_aniso_U_33
_atom_site_aniso_U_23
_atom_site_aniso_U_13
_atom_site_aniso_U_12
Sb1 0.0110(4) 0.0091(4) 0.0146(4) 0.0017(3) 0.0011(3) 0.0037(3)
Sb2 0.0090(4) 0.0088(4) 0.0177(4) 0.0007(3) 0.0019(3) 0.0024(3)
Sb3 0.0114(4) 0.0092(4) 0.0135(4) 0.0014(3) 0.0008(3) 0.0020(3)
Cu1 0.0118(9) 0.0087(9) 0.0152(10) -0.0016(7) 0.0035(7) 0.0014(7)
O1 0.009(4) 0.014(4) 0.018(4) 0.001(3) 0.002(3) 0.004(3)
O4 0.010(4) 0.008(4) 0.018(4) 0.004(3) 0.000(3) 0.003(3)
S1 0.0175(14) 0.0135(14) 0.0178(15) 0.0007(11) 0.0039(11) 0.0073(11)
O3 0.023(4) 0.012(4) 0.025(5) -0.003(3) -0.005(4) 0.007(3)
O2 0.012(4) 0.011(4) 0.016(4) -0.004(3) 0.003(3) 0.001(3)
O7 0.046(6) 0.018(5) 0.023(5) 0.000(4) -0.009(4) 0.015(4)
O5 0.018(4) 0.008(4) 0.016(4) 0.006(3) 0.004(3) 0.004(3)
O6 0.028(5) 0.021(5) 0.019(5) 0.012(4) 0.001(4) 0.005(4)
O8 0.027(5) 0.042(6) 0.048(6) 0.010(5) 0.015(4) 0.019(5)

loop_
_atom_type_symbol
_atom_type_description
_atom_type_scat_dispersion_real
_atom_type_scat_dispersion_imag
_atom_type_scat_source
O O 0.0106 0.0060 'International Tables Vol C Tables 4.2.6.8 and 6.1.1.4'
S S 0.1246 0.1234 'International Tables Vol C Tables 4.2.6.8 and 6.1.1.4'
Cu Cu 0.3201 1.2651 'International Tables Vol C Tables 4.2.6.8 and 6.1.1.4'
Sb Sb -0.5866 1.5461 'International Tables Vol C Tables 4.2.6.8 and 6.1.1.4'

loop_
_geom_angle_atom_site_label_1
_geom_angle_atom_site_label_2
_geom_angle_atom_site_label_3
_geom_angle
_geom_angle_site_symmetry_1
_geom_angle_site_symmetry_3
O4 Sb1 O2 93.6(3) . .
O4 Sb1 O1 85.6(3) . 1_455
O2 Sb1 O1 74.6(3) . 1_455
O4 Sb1 O6 77.2(3) . .
O2 Sb1 O6 80.7(3) . .
O1 Sb1 O6 148.8(3) 1_455 .
O2 Sb2 O5 93.5(3) 2_666 .
O2 Sb2 O4 82.7(3) 2_666 .
O5 Sb2 O4 75.2(3) . .
O2 Sb2 O5 87.0(3) 2_666 2_656
O5 Sb2 O5 70.1(3) . 2_656
O4 Sb2 O5 143.0(3) . 2_656
O1 Sb3 O5 92.1(3) . .
O1 Sb3 O4 85.2(3) . .
O5 Sb3 O4 75.4(3) . .
O1 Sb3 O3 78.2(3) . 1_545
O5 Sb3 O3 78.7(3) . 1_545
O4 Sb3 O3 148.6(3) . 1_545
O1 Cu1 O1 180.0(4) 2_666 1_455
O1 Cu1 O2 78.9(3) 2_666 2_566
O1 Cu1 O2 101.1(3) 1_455 2_566
O1 Cu1 O2 101.1(3) 2_666 .
O1 Cu1 O2 78.9(3) 1_455 .
O2 Cu1 O2 179.999(1) 2_566 .
O8 S1 O7 112.6(6) . .
O8 S1 O3 109.7(5) . .
O7 S1 O3 108.7(5) . .
O8 S1 O6 110.4(6) . .
O7 S1 O6 108.2(5) . .
O3 S1 O6 107.1(5) . .

loop_
_geom_bond_atom_site_label_1
_geom_bond_atom_site_label_2
_geom_bond_distance
_geom_bond_site_symmetry_2
Sb1 O4 2.002(7) .
Sb1 O2 2.037(7) .
Sb1 O1 2.102(7) 1_455
Sb1 O6 2.418(8) .
Sb1 Cu1 3.1660(7) .
Sb2 O2 2.008(7) 2_666
Sb2 O5 2.008(7) .
Sb2 O4 2.122(7) .
Sb2 O5 2.286(7) 2_656
Sb2 Sb3 3.2608(10) .
Sb3 O1 1.978(7) .
Sb3 O5 1.997(7) .
Sb3 O4 2.124(7) .
Sb3 O3 2.347(8) 1_545
Cu1 O1 1.957(7) 2_666
Cu1 O1 1.957(7) 1_455
Cu1 O2 1.989(7) 2_566
Cu1 O2 1.989(7) .
Cu1 Sb1 3.1660(7) 2_566
O1 Cu1 1.957(7) 1_655
O1 Sb1 2.102(7) 1_655
S1 O8 1.442(9) .
S1 O7 1.458(9) .
S1 O3 1.490(8) .
S1 O6 1.496(9) .
O3 Sb3 2.347(8) 1_565
O2 Sb2 2.008(7) 2_666
O5 Sb2 2.286(7) 2_656
